data_7704414
loop_
_publ_author_name
'Rowland, Casey A.'
'Yap, Glenn P. A.'
'Bloch, Eric D.'

_publ_section_title
;
 Novel syntheses of carbazole-3,6-dicarboxylate ligands and their
 utilization for porous coordination cages.
;
_journal_issue 45
_journal_name_full 'Dalton transactions (Cambridge, England : 2003)'
_journal_page_first 16340
_journal_page_last 16347
_journal_paper_doi 10.1039/d0dt01149e
_journal_volume 49
_journal_year 2020
_chemical_formula_moiety 'C23 H19 N O2'
_chemical_formula_sum 'C23 H19 N O2'
_chemical_formula_weight 341.39
_space_group_crystal_system triclinic
_space_group_IT_number 2
_space_group_name_Hall '-P 1'
_space_group_name_H-M_alt 'P -1'
_atom_sites_solution_hydrogens mixed
_atom_sites_solution_primary iterative
_atom_sites_solution_secondary difmap
_audit_creation_method SHELXL-2017/1
_audit_update_record
;
2020-05-11 deposited with the CCDC.	2020-05-13 downloaded from the CCDC.
;
_cell_angle_alpha 85.735(2)
_cell_angle_beta 70.006(2)
_cell_angle_gamma 60.5460(10)
_cell_formula_units_Z 4
_cell_length_a 11.9548(5)
_cell_length_b 11.9760(5)
_cell_length_c 14.6392(7)
_cell_measurement_reflns_used 9928
_cell_measurement_temperature 100(2)
_cell_measurement_theta_max 65.16
_cell_measurement_theta_min 4.27
_cell_volume 1703.72(13)
_computing_cell_refinement 'Bruker APEX3'
_computing_data_collection 'Bruker APEX3'
_computing_data_reduction 'Bruker APEX3'
_computing_molecular_graphics 'Bruker SHELXTL'
_computing_publication_material 'Diamond (Putz & Brandenburg, 1997)'
_computing_structure_refinement 'SHELXL-2017/1 (Sheldrick, 2017)'
_computing_structure_solution 'SHELXT (Sheldrick 2015)'
_diffrn_ambient_temperature 100(2)
_diffrn_detector_area_resol_mean 8.33
_diffrn_measured_fraction_theta_full 0.968
_diffrn_measured_fraction_theta_max 0.968
_diffrn_measurement_device_type 'Bruker AXS APEX diffractometer'
_diffrn_measurement_method '\f and \w scans'
_diffrn_radiation_type CuK\a
_diffrn_radiation_wavelength 1.54178
_diffrn_reflns_av_R_equivalents 0.0336
_diffrn_reflns_av_unetI/netI 0.0213
_diffrn_reflns_Laue_measured_fraction_full 0.968
_diffrn_reflns_Laue_measured_fraction_max 0.968
_diffrn_reflns_limit_h_max 14
_diffrn_reflns_limit_h_min -14
_diffrn_reflns_limit_k_max 14
_diffrn_reflns_limit_k_min -14
_diffrn_reflns_limit_l_max 16
_diffrn_reflns_limit_l_min -17
_diffrn_reflns_number 38104
_diffrn_reflns_point_group_measured_fraction_full 0.968
_diffrn_reflns_point_group_measured_fraction_max 0.968
_diffrn_reflns_theta_full 65.186
_diffrn_reflns_theta_max 65.186
_diffrn_reflns_theta_min 4.268
_exptl_absorpt_coefficient_mu 0.672
_exptl_absorpt_correction_T_max 0.7526
_exptl_absorpt_correction_T_min 0.6249
_exptl_absorpt_correction_type multi-scan
_exptl_absorpt_process_details 'APEX3 (Bruker, 2007)'
_exptl_crystal_colour colourless
_exptl_crystal_density_diffrn 1.331
_exptl_crystal_description block
_exptl_crystal_F_000 720
_exptl_crystal_size_max 0.543
_exptl_crystal_size_mid 0.400
_exptl_crystal_size_min 0.256
_refine_diff_density_max 0.342
_refine_diff_density_min -0.298
_refine_diff_density_rms 0.053
_refine_ls_extinction_method none
_refine_ls_goodness_of_fit_ref 1.029
_refine_ls_hydrogen_treatment mixed
_refine_ls_matrix_type full
_refine_ls_number_parameters 577
_refine_ls_number_reflns 5641
_refine_ls_number_restraints 0
_refine_ls_restrained_S_all 1.029
_refine_ls_R_factor_all 0.0404
_refine_ls_R_factor_gt 0.0384
_refine_ls_shift/su_max 0.000
_refine_ls_shift/su_mean 0.000
_refine_ls_structure_factor_coef Fsqd
_refine_ls_weighting_details 'w=1/[\s^2^(Fo^2^)+(0.0643P)^2^+0.5717P] where P=(Fo^2^+2Fc^2^)/3'
_refine_ls_weighting_scheme calc
_refine_ls_wR_factor_gt 0.1006
_refine_ls_wR_factor_ref 0.1030
_reflns_Friedel_coverage 0.000
_reflns_number_gt 5297
_reflns_number_total 5641
_reflns_threshold_expression 'I > 2\s(I)'
_cod_data_source_file d0dt01149e2.cif
_cod_data_source_block eric410
_cod_depositor_comments 'Adding full bibliography for 7704412--7704415.cif.'
_cod_database_code 7704414
_shelx_shelxl_version_number 2017/1
_shelx_space_group_comment
; 
The symmetry employed for this shelxl refinement is uniquely defined 
by the following loop, which should always be used as a source of 
symmetry information in preference to the above space-group names. 
They are only intended as comments. 
;
_shelx_estimated_absorpt_t_min 0.712
_shelx_estimated_absorpt_t_max 0.847

loop_
_space_group_symop_operation_xyz
'x, y, z'
'-x, -y, -z'

loop_
_atom_site_label
_atom_site_type_symbol
_atom_site_fract_x
_atom_site_fract_y
_atom_site_fract_z
_atom_site_U_iso_or_equiv
_atom_site_adp_type
_atom_site_occupancy
_atom_site_site_symmetry_order
_atom_site_calc_flag
_atom_site_refinement_flags_posn
_atom_site_refinement_flags_adp
_atom_site_refinement_flags_occupancy
_atom_site_disorder_assembly
_atom_site_disorder_group
O1A O 0.84044(11) -0.01090(9) 0.37979(9) 0.0379(3) Uani 1 1 d . . . . .
O1B O 0.94742(10) 0.42213(9) 0.14578(7) 0.0309(2) Uani 1 1 d . . . . .
O2A O 0.47354(10) 0.98436(9) 0.33214(8) 0.0341(2) Uani 1 1 d . . . . .
O2B O -0.05014(10) 0.79641(10) 0.13525(8) 0.0362(3) Uani 1 1 d . . . . .
N1A N 0.33406(10) 0.53026(10) 0.37505(7) 0.0188(2) Uani 1 1 d . . . . .
N1B N 0.49577(10) 0.29320(10) 0.13642(7) 0.0187(2) Uani 1 1 d . . . . .
C1A C 0.94108(14) 0.11690(13) 0.37799(11) 0.0297(3) Uani 1 1 d . . . . .
H1A1 H 1.017628 0.034380 0.382474 0.045 Uiso 1 1 calc R U . . .
H1A2 H 0.910393 0.179479 0.432917 0.045 Uiso 1 1 calc R U . . .
H1A3 H 0.971214 0.149312 0.316234 0.045 Uiso 1 1 calc R U . . .
C1B C 0.80061(14) 0.62261(13) 0.10209(10) 0.0252(3) Uani 1 1 d . . . . .
H1B1 H 0.866056 0.646442 0.107061 0.038 Uiso 1 1 calc R U . . .
H1B2 H 0.708680 0.681829 0.147862 0.038 Uiso 1 1 calc R U . . .
H1B3 H 0.799731 0.628036 0.035191 0.038 Uiso 1 1 calc R U . . .
C2A C 0.82441(13) 0.09774(12) 0.38159(9) 0.0234(3) Uani 1 1 d . . . . .
C2B C 0.84272(12) 0.48654(12) 0.12694(9) 0.0211(3) Uani 1 1 d . . . . .
C3A C 0.55135(12) 0.43766(11) 0.37718(8) 0.0172(3) Uani 1 1 d . . . . .
C3B C 0.54295(12) 0.45710(11) 0.12644(8) 0.0166(3) Uani 1 1 d . . . . .
C4A C 0.67466(12) 0.33576(12) 0.37979(9) 0.0181(3) Uani 1 1 d . . . . .
C4B C 0.62362(12) 0.51097(12) 0.12302(8) 0.0171(3) Uani 1 1 d . . . . .
C5A C 0.69228(13) 0.21197(12) 0.38422(9) 0.0199(3) Uani 1 1 d . . . . .
C5B C 0.75448(12) 0.43228(12) 0.12693(9) 0.0185(3) Uani 1 1 d . . . . .
C6A C 0.58426(13) 0.19175(12) 0.38729(9) 0.0212(3) Uani 1 1 d . . . . .
C6B C 0.80363(13) 0.29879(12) 0.13331(9) 0.0201(3) Uani 1 1 d . . . . .
C7A C 0.46035(13) 0.29151(12) 0.38550(9) 0.0205(3) Uani 1 1 d . . . . .
C7B C 0.72643(13) 0.24257(12) 0.13530(9) 0.0199(3) Uani 1 1 d . . . . .
C8A C 0.44486(12) 0.41498(12) 0.37981(8) 0.0176(3) Uani 1 1 d . . . . .
C8B C 0.59493(12) 0.32345(12) 0.13242(8) 0.0178(3) Uani 1 1 d . . . . .
C9A C 0.50065(12) 0.57425(11) 0.36998(8) 0.0168(3) Uani 1 1 d . . . . .
C9B C 0.40499(12) 0.50966(12) 0.12677(8) 0.0166(2) Uani 1 1 d . . . . .
C10A C 0.55775(13) 0.65278(12) 0.36269(9) 0.0186(3) Uani 1 1 d . . . . .
C10B C 0.30233(12) 0.63364(12) 0.12471(8) 0.0172(3) Uani 1 1 d . . . . .
C11A C 0.48105(13) 0.78391(12) 0.35486(9) 0.0200(3) Uani 1 1 d . . . . .
C11B C 0.17575(12) 0.65243(12) 0.12921(9) 0.0194(3) Uani 1 1 d . . . . .
C12A C 0.34644(13) 0.83466(12) 0.35511(9) 0.0214(3) Uani 1 1 d . . . . .
C12B C 0.15453(13) 0.54572(12) 0.13404(9) 0.0205(3) Uani 1 1 d . . . . .
C13A C 0.28785(13) 0.75849(12) 0.36137(9) 0.0205(3) Uani 1 1 d . . . . .
C13B C 0.25499(13) 0.42214(12) 0.13512(9) 0.0197(3) Uani 1 1 d . . . . .
C14A C 0.36664(12) 0.62721(12) 0.36866(8) 0.0178(3) Uani 1 1 d . . . . .
C14B C 0.38049(12) 0.40453(12) 0.13267(8) 0.0180(3) Uani 1 1 d . . . . .
C15A C 0.53826(14) 0.87213(12) 0.34554(9) 0.0240(3) Uani 1 1 d . . . . .
C15B C 0.05957(13) 0.78287(13) 0.13092(9) 0.0231(3) Uani 1 1 d . . . . .
C16A C 0.67834(14) 0.81905(13) 0.35249(11) 0.0292(3) Uani 1 1 d . . . . .
H16A H 0.703039 0.886979 0.343970 0.044 Uiso 1 1 calc R U . . .
H16B H 0.746185 0.746773 0.301212 0.044 Uiso 1 1 calc R U . . .
H16C H 0.676749 0.788946 0.416785 0.044 Uiso 1 1 calc R U . . .
C16B C 0.07829(14) 0.89852(13) 0.12887(11) 0.0290(3) Uani 1 1 d . . . . .
H16D H -0.004156 0.975754 0.125395 0.043 Uiso 1 1 calc R U . . .
H16E H 0.157703 0.885530 0.071463 0.043 Uiso 1 1 calc R U . . .
H16F H 0.093527 0.909597 0.188426 0.043 Uiso 1 1 calc R U . . .
C17A C 0.20695(12) 0.54632(12) 0.37024(9) 0.0203(3) Uani 1 1 d . . . . .
C17B C 0.51106(13) 0.16443(12) 0.14502(9) 0.0212(3) Uani 1 1 d . . . . .
C18A C 0.08968(14) 0.56272(13) 0.55240(10) 0.0244(3) Uani 1 1 d . . . . .
C18B C 0.56140(14) 0.11160(14) -0.03314(10) 0.0268(3) Uani 1 1 d . . . . .
C19A C -0.02411(15) 0.62228(16) 0.63730(11) 0.0320(3) Uani 1 1 d . . . . .
C19B C 0.64081(18) 0.02952(18) -0.11961(11) 0.0391(4) Uani 1 1 d . . . . .
C20A C -0.14323(15) 0.73044(15) 0.63273(11) 0.0322(3) Uani 1 1 d . . . . .
C20B C 0.75808(17) -0.08818(17) -0.12312(12) 0.0428(4) Uani 1 1 d . . . . .
C21A C -0.14810(14) 0.77891(14) 0.54576(11) 0.0292(3) Uani 1 1 d . . . . .
C21B C 0.79259(15) -0.12256(14) -0.04269(13) 0.0370(4) Uani 1 1 d . . . . .
C22A C -0.03370(13) 0.71958(12) 0.46049(10) 0.0232(3) Uani 1 1 d . . . . .
C22B C 0.71349(13) -0.04046(13) 0.04491(11) 0.0265(3) Uani 1 1 d . . . . .
C23A C 0.08527(12) 0.61143(12) 0.46361(9) 0.0194(3) Uani 1 1 d . . . . .
C23B C 0.59800(12) 0.07693(12) 0.04967(9) 0.0200(3) Uani 1 1 d . . . . .
H4A H 0.7483(15) 0.3493(14) 0.3781(10) 0.023(4) Uiso 1 1 d . . . . .
H4B H 0.5878(15) 0.6047(14) 0.1205(10) 0.020(3) Uiso 1 1 d . . . . .
H6A H 0.5984(16) 0.1044(16) 0.3886(11) 0.027(4) Uiso 1 1 d . . . . .
H6B H 0.8939(16) 0.2464(14) 0.1369(10) 0.022(4) Uiso 1 1 d . . . . .
H7A H 0.3892(16) 0.2766(14) 0.3870(11) 0.025(4) Uiso 1 1 d . . . . .
H7B H 0.7608(15) 0.1505(15) 0.1391(11) 0.027(4) Uiso 1 1 d . . . . .
H10A H 0.6521(15) 0.6156(13) 0.3626(10) 0.019(3) Uiso 1 1 d . . . . .
H10B H 0.3173(14) 0.7071(13) 0.1222(9) 0.015(3) Uiso 1 1 d . . . . .
H12A H 0.2924(15) 0.9261(15) 0.3518(10) 0.023(4) Uiso 1 1 d . . . . .
H12B H 0.0641(15) 0.5625(13) 0.1361(10) 0.019(3) Uiso 1 1 d . . . . .
H13A H 0.1964(17) 0.7944(15) 0.3607(11) 0.028(4) Uiso 1 1 d . . . . .
H13B H 0.2397(16) 0.3515(15) 0.1378(11) 0.027(4) Uiso 1 1 d . . . . .
H17A H 0.1886(16) 0.5966(15) 0.3144(11) 0.027(4) Uiso 1 1 d . . . . .
H17B H 0.2246(15) 0.4594(15) 0.3536(11) 0.025(4) Uiso 1 1 d . . . . .
H17C H 0.5521(15) 0.1248(14) 0.1957(11) 0.024(4) Uiso 1 1 d . . . . .
H17D H 0.4184(16) 0.1753(14) 0.1679(11) 0.023(4) Uiso 1 1 d . . . . .
H18A H 0.1753(16) 0.4851(15) 0.5538(11) 0.025(4) Uiso 1 1 d . . . . .
H18B H 0.4761(17) 0.1949(16) -0.0292(11) 0.031(4) Uiso 1 1 d . . . . .
H19A H -0.0124(17) 0.5859(16) 0.6953(13) 0.036(4) Uiso 1 1 d . . . . .
H19B H 0.6087(16) 0.0665(15) -0.1667(12) 0.025(4) Uiso 1 1 d . . . . .
H20A H -0.224(2) 0.7737(18) 0.6924(14) 0.045(5) Uiso 1 1 d . . . . .
H20B H 0.814(2) -0.145(2) -0.1835(15) 0.059(6) Uiso 1 1 d . . . . .
H21A H -0.2315(18) 0.8572(16) 0.5427(12) 0.035(4) Uiso 1 1 d . . . . .
H21B H 0.8739(19) -0.2042(18) -0.0446(13) 0.045(5) Uiso 1 1 d . . . . .
H22A H -0.0328(16) 0.7530(15) 0.3965(12) 0.027(4) Uiso 1 1 d . . . . .
H22B H 0.7371(17) -0.0639(15) 0.1072(12) 0.031(4) Uiso 1 1 d . . . . .

loop_
_atom_site_aniso_label
_atom_site_aniso_U_11
_atom_site_aniso_U_22
_atom_site_aniso_U_33
_atom_site_aniso_U_23
_atom_site_aniso_U_13
_atom_site_aniso_U_12
O1A 0.0360(6) 0.0184(5) 0.0623(7) 0.0076(4) -0.0218(5) -0.0131(4)
O1B 0.0239(5) 0.0298(5) 0.0443(6) 0.0038(4) -0.0184(4) -0.0129(4)
O2A 0.0315(5) 0.0209(5) 0.0495(7) 0.0082(4) -0.0123(5) -0.0144(4)
O2B 0.0236(5) 0.0326(5) 0.0593(7) 0.0088(5) -0.0222(5) -0.0146(4)
N1A 0.0179(5) 0.0204(5) 0.0195(6) 0.0020(4) -0.0062(4) -0.0108(4)
N1B 0.0189(5) 0.0175(5) 0.0211(6) 0.0014(4) -0.0060(4) -0.0108(4)
C1A 0.0222(7) 0.0218(7) 0.0407(8) 0.0006(6) -0.0120(6) -0.0067(6)
C1B 0.0254(7) 0.0283(7) 0.0309(7) 0.0053(5) -0.0131(6) -0.0181(6)
C2A 0.0269(7) 0.0199(6) 0.0227(7) 0.0031(5) -0.0087(5) -0.0112(5)
C2B 0.0174(6) 0.0270(7) 0.0183(6) -0.0008(5) -0.0050(5) -0.0110(5)
C3A 0.0200(6) 0.0195(6) 0.0121(6) 0.0011(4) -0.0042(5) -0.0107(5)
C3B 0.0173(6) 0.0198(6) 0.0123(6) 0.0007(4) -0.0035(5) -0.0100(5)
C4A 0.0197(6) 0.0206(6) 0.0147(6) 0.0009(4) -0.0047(5) -0.0112(5)
C4B 0.0186(6) 0.0197(6) 0.0135(6) 0.0017(4) -0.0047(5) -0.0106(5)
C5A 0.0233(6) 0.0205(6) 0.0154(6) 0.0020(5) -0.0058(5) -0.0111(5)
C5B 0.0182(6) 0.0232(6) 0.0142(6) 0.0011(5) -0.0042(5) -0.0112(5)
C6A 0.0275(7) 0.0197(6) 0.0186(7) 0.0025(5) -0.0068(5) -0.0142(5)
C6B 0.0165(6) 0.0233(6) 0.0178(6) 0.0025(5) -0.0059(5) -0.0081(5)
C7A 0.0227(6) 0.0235(6) 0.0184(7) 0.0021(5) -0.0056(5) -0.0148(5)
C7B 0.0213(6) 0.0189(6) 0.0169(6) 0.0020(5) -0.0057(5) -0.0089(5)
C8A 0.0189(6) 0.0200(6) 0.0135(6) 0.0010(4) -0.0047(5) -0.0099(5)
C8B 0.0189(6) 0.0210(6) 0.0132(6) 0.0005(4) -0.0034(5) -0.0109(5)
C9A 0.0189(6) 0.0184(6) 0.0123(6) 0.0004(4) -0.0045(5) -0.0091(5)
C9B 0.0186(6) 0.0201(6) 0.0128(6) 0.0015(4) -0.0048(5) -0.0111(5)
C10A 0.0192(6) 0.0205(6) 0.0157(6) 0.0010(4) -0.0056(5) -0.0098(5)
C10B 0.0184(6) 0.0206(6) 0.0146(6) 0.0019(4) -0.0051(5) -0.0117(5)
C11A 0.0230(6) 0.0197(6) 0.0166(6) 0.0023(5) -0.0054(5) -0.0114(5)
C11B 0.0193(6) 0.0242(7) 0.0163(6) 0.0023(5) -0.0066(5) -0.0116(5)
C12A 0.0237(6) 0.0178(6) 0.0189(7) 0.0036(5) -0.0066(5) -0.0085(5)
C12B 0.0194(6) 0.0285(7) 0.0183(7) 0.0033(5) -0.0074(5) -0.0149(5)
C13A 0.0189(6) 0.0220(6) 0.0176(6) 0.0023(5) -0.0061(5) -0.0083(5)
C13B 0.0219(6) 0.0235(6) 0.0178(6) 0.0017(5) -0.0056(5) -0.0149(5)
C14A 0.0198(6) 0.0214(6) 0.0127(6) 0.0011(4) -0.0040(5) -0.0116(5)
C14B 0.0196(6) 0.0213(6) 0.0141(6) 0.0008(4) -0.0045(5) -0.0116(5)
C15A 0.0268(7) 0.0214(7) 0.0223(7) 0.0018(5) -0.0056(5) -0.0128(6)
C15B 0.0202(6) 0.0280(7) 0.0226(7) 0.0040(5) -0.0087(5) -0.0124(5)
C16A 0.0309(7) 0.0236(7) 0.0405(8) 0.0040(6) -0.0142(6) -0.0179(6)
C16B 0.0208(6) 0.0223(7) 0.0399(8) 0.0034(6) -0.0107(6) -0.0079(5)
C17A 0.0191(6) 0.0238(7) 0.0215(7) 0.0016(5) -0.0087(5) -0.0119(5)
C17B 0.0234(7) 0.0192(6) 0.0231(7) 0.0041(5) -0.0070(5) -0.0131(5)
C18A 0.0262(7) 0.0288(7) 0.0259(7) 0.0056(5) -0.0115(6) -0.0181(6)
C18B 0.0309(7) 0.0316(7) 0.0273(7) 0.0068(6) -0.0115(6) -0.0219(6)
C19A 0.0364(8) 0.0505(9) 0.0216(8) 0.0059(6) -0.0079(6) -0.0323(7)
C19B 0.0561(10) 0.0621(11) 0.0220(8) 0.0030(7) -0.0091(7) -0.0486(9)
C20A 0.0252(7) 0.0458(9) 0.0272(8) -0.0098(6) 0.0019(6) -0.0240(7)
C20B 0.0434(9) 0.0466(10) 0.0371(10) -0.0209(7) 0.0143(7) -0.0364(8)
C21A 0.0208(7) 0.0282(7) 0.0382(8) -0.0062(6) -0.0077(6) -0.0124(6)
C21B 0.0250(7) 0.0223(7) 0.0534(11) -0.0041(6) 0.0040(7) -0.0147(6)
C22A 0.0224(6) 0.0235(6) 0.0273(7) 0.0030(5) -0.0101(5) -0.0132(5)
C22B 0.0220(6) 0.0214(6) 0.0370(8) 0.0046(5) -0.0078(6) -0.0132(5)
C23A 0.0210(6) 0.0216(6) 0.0222(7) 0.0019(5) -0.0080(5) -0.0148(5)
C23B 0.0203(6) 0.0204(6) 0.0240(7) 0.0033(5) -0.0065(5) -0.0145(5)

loop_
_atom_type_symbol
_atom_type_description
_atom_type_scat_dispersion_real
_atom_type_scat_dispersion_imag
_atom_type_scat_source
C C 0.0181 0.0091 'International Tables Vol C Tables 4.2.6.8 and 6.1.1.4'
H H 0.0000 0.0000 'International Tables Vol C Tables 4.2.6.8 and 6.1.1.4'
N N 0.0311 0.0180 'International Tables Vol C Tables 4.2.6.8 and 6.1.1.4'
O O 0.0492 0.0322 'International Tables Vol C Tables 4.2.6.8 and 6.1.1.4'

loop_
_geom_angle_atom_site_label_1
_geom_angle_atom_site_label_2
_geom_angle_atom_site_label_3
_geom_angle
_geom_angle_site_symmetry_1
_geom_angle_site_symmetry_3
_geom_angle_publ_flag
C14A N1A C8A 108.88(10) . . ?
C14A N1A C17A 125.07(10) . . ?
C8A N1A C17A 125.91(10) . . ?
C8B N1B C14B 108.84(10) . . ?
C8B N1B C17B 124.96(10) . . ?
C14B N1B C17B 126.19(10) . . ?
C2A C1A H1A1 109.5 . . ?
C2A C1A H1A2 109.5 . . ?
H1A1 C1A H1A2 109.5 . . ?
C2A C1A H1A3 109.5 . . ?
H1A1 C1A H1A3 109.5 . . ?
H1A2 C1A H1A3 109.5 . . ?
C2B C1B H1B1 109.5 . . ?
C2B C1B H1B2 109.5 . . ?
H1B1 C1B H1B2 109.5 . . ?
C2B C1B H1B3 109.5 . . ?
H1B1 C1B H1B3 109.5 . . ?
H1B2 C1B H1B3 109.5 . . ?
O1A C2A C5A 121.02(12) . . ?
O1A C2A C1A 119.81(12) . . ?
C5A C2A C1A 119.15(11) . . ?
O1B C2B C5B 120.88(12) . . ?
O1B C2B C1B 120.78(11) . . ?
C5B C2B C1B 118.34(10) . . ?
C4A C3A C8A 119.89(11) . . ?
C4A C3A C9A 133.80(11) . . ?
C8A C3A C9A 106.30(10) . . ?
C4B C3B C8B 119.73(11) . . ?
C4B C3B C9B 133.57(11) . . ?
C8B C3B C9B 106.69(10) . . ?
C3A C4A C5A 119.36(11) . . ?
C3A C4A H4A 121.1(9) . . ?
C5A C4A H4A 119.6(9) . . ?
C3B C4B C5B 119.30(11) . . ?
C3B C4B H4B 120.6(8) . . ?
C5B C4B H4B 120.0(8) . . ?
C4A C5A C6A 119.75(11) . . ?
C4A C5A C2A 121.99(11) . . ?
C6A C5A C2A 118.21(11) . . ?
C4B C5B C6B 119.71(11) . . ?
C4B C5B C2B 121.18(11) . . ?
C6B C5B C2B 119.09(11) . . ?
C7A C6A C5A 122.03(12) . . ?
C7A C6A H6A 118.8(9) . . ?
C5A C6A H6A 119.2(9) . . ?
C7B C6B C5B 122.14(11) . . ?
C7B C6B H6B 119.6(9) . . ?
C5B C6B H6B 118.3(9) . . ?
C6A C7A C8A 117.53(11) . . ?
C6A C7A H7A 121.2(9) . . ?
C8A C7A H7A 121.3(9) . . ?
C6B C7B C8B 117.22(11) . . ?
C6B C7B H7B 122.0(9) . . ?
C8B C7B H7B 120.8(9) . . ?
N1A C8A C7A 129.50(11) . . ?
N1A C8A C3A 109.06(10) . . ?
C7A C8A C3A 121.43(11) . . ?
N1B C8B C7B 129.02(11) . . ?
N1B C8B C3B 109.08(10) . . ?
C7B C8B C3B 121.89(11) . . ?
C10A C9A C14A 119.87(11) . . ?
C10A C9A C3A 133.40(11) . . ?
C14A C9A C3A 106.71(10) . . ?
C10B C9B C14B 120.04(11) . . ?
C10B C9B C3B 133.62(11) . . ?
C14B C9B C3B 106.32(10) . . ?
C9A C10A C11A 119.43(11) . . ?
C9A C10A H10A 120.0(8) . . ?
C11A C10A H10A 120.6(8) . . ?
C9B C10B C11B 119.08(11) . . ?
C9B C10B H10B 120.8(8) . . ?
C11B C10B H10B 120.1(8) . . ?
C10A C11A C12A 119.48(11) . . ?
C10A C11A C15A 121.56(11) . . ?
C12A C11A C15A 118.96(11) . . ?
C10B C11B C12B 119.72(11) . . ?
C10B C11B C15B 122.08(11) . . ?
C12B C11B C15B 118.19(11) . . ?
C13A C12A C11A 122.21(12) . . ?
C13A C12A H12A 118.4(9) . . ?
C11A C12A H12A 119.3(9) . . ?
C13B C12B C11B 122.19(11) . . ?
C13B C12B H12B 120.3(8) . . ?
C11B C12B H12B 117.5(8) . . ?
C12A C13A C14A 117.43(11) . . ?
C12A C13A H13A 121.1(9) . . ?
C14A C13A H13A 121.4(9) . . ?
C12B C13B C14B 117.73(11) . . ?
C12B C13B H13B 121.3(9) . . ?
C14B C13B H13B 121.0(9) . . ?
N1A C14A C13A 129.38(11) . . ?
N1A C14A C9A 109.04(10) . . ?
C13A C14A C9A 121.57(11) . . ?
N1B C14B C13B 129.72(11) . . ?
N1B C14B C9B 109.06(10) . . ?
C13B C14B C9B 121.22(11) . . ?
O2A C15A C11A 120.71(12) . . ?
O2A C15A C16A 120.76(12) . . ?
C11A C15A C16A 118.53(11) . . ?
O2B C15B C11B 120.61(12) . . ?
O2B C15B C16B 120.18(12) . . ?
C11B C15B C16B 119.20(11) . . ?
C15A C16A H16A 109.5 . . ?
C15A C16A H16B 109.5 . . ?
H16A C16A H16B 109.5 . . ?
C15A C16A H16C 109.5 . . ?
H16A C16A H16C 109.5 . . ?
H16B C16A H16C 109.5 . . ?
C15B C16B H16D 109.5 . . ?
C15B C16B H16E 109.5 . . ?
H16D C16B H16E 109.5 . . ?
C15B C16B H16F 109.5 . . ?
H16D C16B H16F 109.5 . . ?
H16E C16B H16F 109.5 . . ?
N1A C17A C23A 113.65(10) . . ?
N1A C17A H17A 108.0(9) . . ?
C23A C17A H17A 110.4(9) . . ?
N1A C17A H17B 106.8(9) . . ?
C23A C17A H17B 110.7(9) . . ?
H17A C17A H17B 107.0(12) . . ?
N1B C17B C23B 112.81(10) . . ?
N1B C17B H17C 109.2(9) . . ?
C23B C17B H17C 109.6(9) . . ?
N1B C17B H17D 107.2(9) . . ?
C23B C17B H17D 110.1(9) . . ?
H17C C17B H17D 107.7(12) . . ?
C19A C18A C23A 120.13(13) . . ?
C19A C18A H18A 120.9(8) . . ?
C23A C18A H18A 119.0(8) . . ?
C19B C18B C23B 119.91(14) . . ?
C19B C18B H18B 120.3(9) . . ?
C23B C18B H18B 119.7(9) . . ?
C18A C19A C20A 119.52(13) . . ?
C18A C19A H19A 115.4(10) . . ?
C20A C19A H19A 125.0(10) . . ?
C18B C19B C20B 119.55(15) . . ?
C18B C19B H19B 109.8(10) . . ?
C20B C19B H19B 130.5(10) . . ?
C21A C20A C19A 120.62(13) . . ?
C21A C20A H20A 119.3(11) . . ?
C19A C20A H20A 120.1(11) . . ?
C21B C20B C19B 120.58(14) . . ?
C21B C20B H20B 119.7(12) . . ?
C19B C20B H20B 119.7(12) . . ?
C20A C21A C22A 119.94(13) . . ?
C20A C21A H21A 120.8(9) . . ?
C22A C21A H21A 119.3(9) . . ?
C20B C21B C22B 120.40(15) . . ?
C20B C21B H21B 121.0(10) . . ?
C22B C21B H21B 118.6(11) . . ?
C23A C22A C21A 120.18(13) . . ?
C23A C22A H22A 117.6(9) . . ?
C21A C22A H22A 122.2(9) . . ?
C23B C22B C21B 119.94(14) . . ?
C23B C22B H22B 117.9(9) . . ?
C21B C22B H22B 122.2(9) . . ?
C22A C23A C18A 119.61(12) . . ?
C22A C23A C17A 119.51(11) . . ?
C18A C23A C17A 120.86(11) . . ?
C22B C23B C18B 119.61(12) . . ?
C22B C23B C17B 119.84(12) . . ?
C18B C23B C17B 120.53(12) . . ?

loop_
_geom_bond_atom_site_label_1
_geom_bond_atom_site_label_2
_geom_bond_distance
_geom_bond_site_symmetry_2
_geom_bond_publ_flag
O1A C2A 1.2192(16) . ?
O1B C2B 1.2218(15) . ?
O2A C15A 1.2188(16) . ?
O2B C15B 1.2191(16) . ?
N1A C14A 1.3828(16) . ?
N1A C8A 1.3841(16) . ?
N1A C17A 1.4611(15) . ?
N1B C8B 1.3827(16) . ?
N1B C14B 1.3833(16) . ?
N1B C17B 1.4619(15) . ?
C1A C2A 1.5045(19) . ?
C1A H1A1 0.9800 . ?
C1A H1A2 0.9800 . ?
C1A H1A3 0.9800 . ?
C1B C2B 1.5072(18) . ?
C1B H1B1 0.9800 . ?
C1B H1B2 0.9800 . ?
C1B H1B3 0.9800 . ?
C2A C5A 1.4864(17) . ?
C2B C5B 1.4863(17) . ?
C3A C4A 1.3879(17) . ?
C3A C8A 1.4145(17) . ?
C3A C9A 1.4482(17) . ?
C3B C4B 1.3867(17) . ?
C3B C8B 1.4121(17) . ?
C3B C9B 1.4458(17) . ?
C4A C5A 1.3909(18) . ?
C4A H4A 0.963(15) . ?
C4B C5B 1.3936(17) . ?
C4B H4B 0.988(15) . ?
C5A C6A 1.4123(18) . ?
C5B C6B 1.4147(18) . ?
C6A C7A 1.3797(18) . ?
C6A H6A 0.974(16) . ?
C6B C7B 1.3769(18) . ?
C6B H6B 0.964(15) . ?
C7A C8A 1.3967(18) . ?
C7A H7A 0.944(16) . ?
C7B C8B 1.3975(17) . ?
C7B H7B 0.974(16) . ?
C9A C10A 1.3887(17) . ?
C9A C14A 1.4104(17) . ?
C9B C10B 1.3922(17) . ?
C9B C14B 1.4169(17) . ?
C10A C11A 1.3961(17) . ?
C10A H10A 0.987(15) . ?
C10B C11B 1.3942(17) . ?
C10B H10B 0.976(14) . ?
C11A C12A 1.4119(18) . ?
C11A C15A 1.4926(18) . ?
C11B C12B 1.4128(18) . ?
C11B C15B 1.4894(18) . ?
C12A C13A 1.3796(18) . ?
C12A H12A 0.968(15) . ?
C12B C13B 1.3764(18) . ?
C12B H12B 0.987(15) . ?
C13A C14A 1.3993(18) . ?
C13A H13A 0.962(16) . ?
C13B C14B 1.3964(17) . ?
C13B H13B 0.945(16) . ?
C15A C16A 1.5096(19) . ?
C15B C16B 1.5044(19) . ?
C16A H16A 0.9800 . ?
C16A H16B 0.9800 . ?
C16A H16C 0.9800 . ?
C16B H16D 0.9800 . ?
C16B H16E 0.9800 . ?
C16B H16F 0.9800 . ?
C17A C23A 1.5086(17) . ?
C17A H17A 0.999(16) . ?
C17A H17B 0.987(16) . ?
C17B C23B 1.5103(17) . ?
C17B H17C 0.993(15) . ?
C17B H17D 0.983(16) . ?
C18A C19A 1.388(2) . ?
C18A C23A 1.3915(18) . ?
C18A H18A 0.994(15) . ?
C18B C19B 1.384(2) . ?
C18B C23B 1.3938(19) . ?
C18B H18B 1.003(16) . ?
C19A C20A 1.396(2) . ?
C19A H19A 0.947(18) . ?
C19B C20B 1.405(3) . ?
C19B H19B 0.887(16) . ?
C20A C21A 1.367(2) . ?
C20A H20A 0.980(19) . ?
C20B C21B 1.349(3) . ?
C20B H20B 0.96(2) . ?
C21A C22A 1.3937(19) . ?
C21A H21A 0.990(17) . ?
C21B C22B 1.396(2) . ?
C21B H21B 0.976(19) . ?
C22A C23A 1.3881(18) . ?
C22A H22A 0.989(16) . ?
C22B C23B 1.3883(18) . ?
C22B H22B 1.025(16) . ?
